data_2022416
loop_
_publ_author_name
'Woli\'nska, Ewa'
'Wysocki, Waldemar'
'Branowska, Danuta'
'Karczmarzyk, Zbigniew'

_publ_section_title
;
 Synthesis and structures of three new pyridine-containing oxazoline
 ligands of complexes for asymmetric catalysis
;
_journal_coeditor_code WV3005
_journal_issue 9
_journal_name_full 'Acta Crystallographica Section C'
_journal_page_first
;
;
_journal_paper_doi 10.1107/S2053229621008202
_journal_volume 77
_journal_year 2021
_chemical_absolute_configuration rmad
_chemical_formula_iupac 'C21 H16 F3 N3 O'
_chemical_formula_moiety 'C21 H16 F3 N3 O'
_chemical_formula_sum 'C21 H16 F3 N3 O'
_chemical_formula_weight 383.37
_chemical_name_systematic
2-({2-[(4<i>S</i>)-4-Phenyl-4,5-dihydro-1,3-oxazol-2-yl]phenyl}amino)-5-(trifluoromethyl)pyridine
_space_group_crystal_system trigonal
_space_group_IT_number 144
_space_group_name_Hall 'P 31'
_space_group_name_H-M_alt 'P 31'
_atom_sites_solution_hydrogens difmap
_atom_sites_solution_primary direct
_atom_sites_solution_secondary difmap
_audit_creation_method SHELXL-2014/7
_cell_angle_alpha 90
_cell_angle_beta 90
_cell_angle_gamma 120
_cell_formula_units_Z 3
_cell_length_a 17.1109(4)
_cell_length_b 17.1109(4)
_cell_length_c 5.4205(2)
_cell_measurement_reflns_used 5131
_cell_measurement_temperature 296(2)
_cell_measurement_theta_max 67.8990
_cell_measurement_theta_min 5.1560
_cell_volume 1374.41(7)
_computing_cell_refinement
;
CrysAlis PRO (Rigaku OD, 2019)
;
_computing_data_collection
;
CrysAlis PRO (Rigaku OD, 2019)
;
_computing_data_reduction
;
CrysAlis PRO (Rigaku OD, 2019)
;
_computing_molecular_graphics
;
ORTEP-3 for Windows (Farrugia, 2012)
;
_computing_publication_material
;
SHELXL2014 (Sheldrick, 2015) and WinGX (Farrugia, 2012)
;
_computing_structure_refinement
;
SHELXL2014 (Sheldrick, 2015)
;
_computing_structure_solution
;
SIR92 (Altomare <i>et al.</i>,  1994)
;
_diffrn_ambient_temperature 296(2)
_diffrn_detector 'CCD plate'
_diffrn_detector_area_resol_mean 5.8140
_diffrn_measured_fraction_theta_full 0.999
_diffrn_measured_fraction_theta_max 0.995
_diffrn_measurement_device 'four-circle diffractometer'
_diffrn_measurement_device_type 'XtaLAB AFC11 (RCD3): quarter-chi single'
_diffrn_measurement_method '\w scans'
_diffrn_radiation_monochromator mirror
_diffrn_radiation_probe x-ray
_diffrn_radiation_type 'Cu K\a'
_diffrn_radiation_wavelength 1.54184
_diffrn_reflns_av_R_equivalents 0.0543
_diffrn_reflns_av_unetI/netI 0.0408
_diffrn_reflns_limit_h_max 20
_diffrn_reflns_limit_h_min -20
_diffrn_reflns_limit_k_max 20
_diffrn_reflns_limit_k_min -20
_diffrn_reflns_limit_l_max 6
_diffrn_reflns_limit_l_min -6
_diffrn_reflns_number 18179
_diffrn_reflns_theta_full 67.684
_diffrn_reflns_theta_max 68.498
_diffrn_reflns_theta_min 5.170
_diffrn_source 'Rotating-anode X-ray tube'
_exptl_absorpt_coefficient_mu 0.920
_exptl_absorpt_correction_T_max 1.00000
_exptl_absorpt_correction_T_min 0.86381
_exptl_absorpt_correction_type multi-scan
_exptl_absorpt_process_details
;
(CrysAlis PRO; Rigaku OD, 2019)
;
_exptl_crystal_colour colourless
_exptl_crystal_density_diffrn 1.390
_exptl_crystal_description prism
_exptl_crystal_F_000 594
_exptl_crystal_size_max 0.10
_exptl_crystal_size_mid 0.05
_exptl_crystal_size_min 0.05
_refine_diff_density_max 0.094
_refine_diff_density_min -0.125
_refine_ls_abs_structure_details
;
Flack <i>x</i> determined using 860 quotients [(I+)-(I-)]/[(I+)+(I-)]
(Parsons <i>et al.</i>,  2013)
;
_refine_ls_abs_structure_Flack -0.2(2)
_refine_ls_extinction_method none
_refine_ls_goodness_of_fit_ref 1.049
_refine_ls_hydrogen_treatment mixed
_refine_ls_matrix_type full
_refine_ls_number_parameters 284
_refine_ls_number_reflns 3142
_refine_ls_number_restraints 13
_refine_ls_restrained_S_all 1.068
_refine_ls_R_factor_all 0.0578
_refine_ls_R_factor_gt 0.0413
_refine_ls_shift/su_max 0.000
_refine_ls_shift/su_mean 0.000
_refine_ls_structure_factor_coef Fsqd
_refine_ls_weighting_details 'w=1/[\s^2^(Fo^2^)+(0.0749P)^2^] where P=(Fo^2^+2Fc^2^)/3'
_refine_ls_weighting_scheme calc
_refine_ls_wR_factor_gt 0.1129
_refine_ls_wR_factor_ref 0.1241
_reflns_number_gt 2316
_reflns_number_total 3142
_reflns_threshold_expression 'I > 2\s(I)'
_cod_data_source_file wv3005sup1.cif
_cod_data_source_block 5a
_cod_original_cell_volume 1374.41(8)
_cod_database_code 2022416
_shelx_space_group_comment
;
The symmetry employed for this shelxl refinement is uniquely defined
by the following loop, which should always be used as a source of
symmetry information in preference to the above space-group names.
They are only intended as comments.
;

loop_
_space_group_symop_operation_xyz
'x, y, z'
'-y, x-y, z+1/3'
'-x+y, -x, z+2/3'

loop_
_atom_site_type_symbol
_atom_site_label
_atom_site_fract_x
_atom_site_fract_y
_atom_site_fract_z
_atom_site_U_iso_or_equiv
_atom_site_adp_type
_atom_site_calc_flag
_atom_site_occupancy
_atom_site_disorder_assembly
_atom_site_disorder_group
F F8A 0.5453(8) 0.2941(7) 0.302(3) 0.134(5) Uani d 0.58(3) A 1
F F9A 0.5537(8) 0.3453(14) 0.6626(16) 0.161(5) Uani d 0.58(3) A 1
F F10A 0.5801(8) 0.4288(6) 0.349(4) 0.157(5) Uani d 0.58(3) A 1
F F8B 0.5479(13) 0.325(2) 0.220(4) 0.198(11) Uani d 0.42(3) A 2
F F9B 0.5284(15) 0.294(2) 0.606(5) 0.207(10) Uani d 0.42(3) A 2
F F10B 0.5777(11) 0.4298(9) 0.475(5) 0.176(10) Uani d 0.42(3) A 2
O O19 -0.06559(17) 0.2915(2) 0.3839(7) 0.1013(9) Uani d 1 . .
N N1 0.2874(2) 0.2546(2) 0.2033(6) 0.0806(8) Uani d 1 . .
N N11 0.1675(2) 0.2696(2) 0.3617(6) 0.0820(9) Uani d 1 . .
H H11 0.151(4) 0.295(4) 0.480(11) 0.123 Uiso d 1 . .
N N22 0.0686(2) 0.3349(2) 0.5615(7) 0.0878(9) Uani d 1 . .
C C2 0.2543(2) 0.2843(2) 0.3777(7) 0.0732(9) Uani d 1 . .
C C3 0.3048(3) 0.3323(3) 0.5854(8) 0.0844(10) Uani d 1 . .
H H3 0.2791 0.3502 0.7080 0.127 Uiso calc 1 . .
C C4 0.3923(3) 0.3520(3) 0.6032(9) 0.0897(11) Uani d 1 . .
H H4 0.4278 0.3852 0.7360 0.135 Uiso calc 1 . .
C C5 0.4279(3) 0.3218(2) 0.4206(9) 0.0842(10) Uani d 1 . .
C C6 0.3728(3) 0.2737(3) 0.2297(8) 0.0858(11) Uani d 1 . .
H H6 0.3964 0.2526 0.1092 0.129 Uiso calc 1 . .
C C7 0.5231(4) 0.3447(3) 0.4322(11) 0.1130(17) Uani d 1 . .
C C12 0.0994(2) 0.2227(2) 0.1914(7) 0.0750(9) Uani d 1 . .
C C13 0.0197(2) 0.2284(2) 0.2132(8) 0.0782(9) Uani d 1 . .
C C14 -0.0514(3) 0.1797(3) 0.0512(9) 0.0929(12) Uani d 1 . .
H H14 -0.1043 0.1818 0.0689 0.139 Uiso calc 1 . .
C C15 -0.0451(3) 0.1283(3) -0.1354(11) 0.1024(13) Uani d 1 . .
H H15 -0.0927 0.0971 -0.2448 0.154 Uiso calc 1 . .
C C16 0.0327(3) 0.1240(3) -0.1568(10) 0.0956(12) Uani d 1 . .
H H16 0.0375 0.0898 -0.2829 0.143 Uiso calc 1 . .
C C17 0.1034(3) 0.1690(3) 0.0034(8) 0.0846(10) Uani d 1 . .
H H17 0.1547 0.1637 -0.0135 0.127 Uiso calc 1 . .
C C18 0.0111(2) 0.2865(3) 0.3978(8) 0.0820(11) Uani d 1 . .
C C20 -0.0607(3) 0.3492(4) 0.5869(12) 0.1141(17) Uani d 1 . .
H H201 -0.1051 0.3146 0.7124 0.171 Uiso calc 1 . .
H H202 -0.0710 0.3970 0.5291 0.171 Uiso calc 1 . .
C C21 0.0347(3) 0.3881(3) 0.6883(9) 0.0901(11) Uani d 1 . .
H H21 0.0316 0.3763 0.8659 0.135 Uiso calc 1 . .
C C23 0.0953(2) 0.4881(3) 0.6432(7) 0.0765(9) Uani d 1 . .
C C24 0.1515(3) 0.5212(3) 0.4420(8) 0.0909(11) Uani d 1 . .
H H24 0.1523 0.4810 0.3280 0.136 Uiso calc 1 . .
C C25 0.2063(3) 0.6119(3) 0.4053(10) 0.0996(13) Uani d 1 . .
H H25 0.2439 0.6326 0.2680 0.149 Uiso calc 1 . .
C C26 0.2060(3) 0.6724(3) 0.5703(11) 0.0994(13) Uani d 1 . .
H H26 0.2434 0.7341 0.5463 0.149 Uiso calc 1 . .
C C27 0.1503(3) 0.6413(3) 0.7697(10) 0.1011(14) Uani d 1 . .
H H27 0.1497 0.6821 0.8819 0.152 Uiso calc 1 . .
C C28 0.0946(3) 0.5497(3) 0.8076(9) 0.0905(11) Uani d 1 . .
H H28 0.0564 0.5294 0.9439 0.136 Uiso calc 1 . .

loop_
_atom_site_aniso_label
_atom_site_aniso_U_11
_atom_site_aniso_U_22
_atom_site_aniso_U_33
_atom_site_aniso_U_12
_atom_site_aniso_U_13
_atom_site_aniso_U_23
F8A 0.092(4) 0.120(6) 0.210(12) 0.069(4) -0.017(5) -0.038(5)
F9A 0.099(5) 0.218(13) 0.158(7) 0.073(7) -0.034(4) 0.003(7)
F10A 0.085(4) 0.105(6) 0.272(15) 0.041(4) 0.034(7) 0.037(7)
F8B 0.105(8) 0.31(3) 0.201(14) 0.126(15) -0.007(8) -0.057(16)
F9B 0.151(13) 0.26(2) 0.27(3) 0.149(15) -0.048(13) 0.019(17)
F10B 0.071(6) 0.168(15) 0.24(2) 0.024(7) -0.013(9) -0.091(15)
O19 0.0663(15) 0.0931(18) 0.145(3) 0.0398(13) 0.0077(15) -0.0022(18)
N1 0.0729(17) 0.0756(17) 0.095(2) 0.0385(15) 0.0045(15) -0.0026(15)
N11 0.0749(19) 0.0826(19) 0.091(2) 0.0411(16) -0.0019(15) -0.0060(16)
N22 0.0820(19) 0.0799(19) 0.112(3) 0.0481(16) 0.0033(19) -0.0014(18)
C2 0.0714(19) 0.0621(18) 0.087(2) 0.0339(16) 0.0025(18) 0.0055(17)
C3 0.086(2) 0.079(2) 0.090(3) 0.043(2) -0.0012(19) -0.0044(19)
C4 0.080(2) 0.080(2) 0.106(3) 0.0372(19) -0.011(2) -0.006(2)
C5 0.074(2) 0.0679(19) 0.111(3) 0.0350(18) -0.002(2) 0.003(2)
C6 0.077(2) 0.076(2) 0.106(3) 0.0394(19) 0.007(2) 0.001(2)
C7 0.087(3) 0.109(4) 0.152(5) 0.056(3) -0.002(3) -0.007(3)
C12 0.069(2) 0.0650(17) 0.087(2) 0.0302(15) 0.0050(17) 0.0103(16)
C13 0.0675(19) 0.0669(18) 0.095(2) 0.0297(16) 0.0052(18) 0.0116(18)
C14 0.071(2) 0.079(2) 0.119(3) 0.0296(19) 0.000(2) 0.008(2)
C15 0.080(3) 0.087(3) 0.118(4) 0.026(2) -0.009(2) -0.002(3)
C16 0.085(3) 0.080(2) 0.106(3) 0.030(2) -0.002(2) -0.004(2)
C17 0.080(2) 0.074(2) 0.095(3) 0.0350(18) 0.003(2) -0.0007(19)
C18 0.064(2) 0.072(2) 0.112(3) 0.0347(17) 0.014(2) 0.016(2)
C20 0.077(3) 0.092(3) 0.175(5) 0.044(2) 0.018(3) -0.003(3)
C21 0.082(2) 0.085(2) 0.113(3) 0.050(2) 0.016(2) 0.009(2)
C23 0.071(2) 0.084(2) 0.086(2) 0.0469(18) 0.0035(17) 0.0021(18)
C24 0.089(3) 0.091(3) 0.091(3) 0.044(2) 0.012(2) 0.002(2)
C25 0.088(3) 0.099(3) 0.101(3) 0.039(2) 0.009(2) 0.013(3)
C26 0.084(3) 0.084(3) 0.121(4) 0.035(2) -0.011(3) 0.006(3)
C27 0.100(3) 0.091(3) 0.122(4) 0.056(3) -0.003(3) -0.012(3)
C28 0.084(2) 0.097(3) 0.101(3) 0.053(2) 0.012(2) 0.001(2)

loop_
_atom_type_symbol
_atom_type_description
_atom_type_scat_dispersion_real
_atom_type_scat_dispersion_imag
_atom_type_scat_source
C C 0.0181 0.0091 'International Tables Vol C Tables 4.2.6.8 and 6.1.1.4'
H H 0.0000 0.0000 'International Tables Vol C Tables 4.2.6.8 and 6.1.1.4'
N N 0.0311 0.0180 'International Tables Vol C Tables 4.2.6.8 and 6.1.1.4'
O O 0.0492 0.0322 'International Tables Vol C Tables 4.2.6.8 and 6.1.1.4'
F F 0.0727 0.0534 'International Tables Vol C Tables 4.2.6.8 and 6.1.1.4'

loop_
_geom_angle_atom_site_label_1
_geom_angle_atom_site_label_2
_geom_angle_atom_site_label_3
_geom_angle_site_symmetry_1
_geom_angle_site_symmetry_3
_geom_angle
_geom_angle_publ_flag
C18 O19 C20 . . 105.8(3) ?
C2 N1 C6 . . 117.1(3) ?
C2 N11 C12 . . 131.6(4) ?
C2 N11 H11 . . 116(4) ?
C12 N11 H11 . . 113(4) ?
C18 N22 C21 . . 108.2(3) ?
N1 C2 N11 . . 120.8(3) ?
N1 C2 C3 . . 122.6(3) ?
N11 C2 C3 . . 116.6(3) ?
C4 C3 C2 . . 118.6(4) ?
C4 C3 H3 . . 120.7 ?
C2 C3 H3 . . 120.7 ?
C3 C4 C5 . . 119.3(4) ?
C3 C4 H4 . . 120.4 ?
C5 C4 H4 . . 120.4 ?
C6 C5 C4 . . 117.7(4) ?
C6 C5 C7 . . 122.1(4) ?
C4 C5 C7 . . 120.1(4) ?
N1 C6 C5 . . 124.7(4) ?
N1 C6 H6 . . 117.6 ?
C5 C6 H6 . . 117.6 ?
F10B C7 F9B . . 111.3(11) ?
F10B C7 F8B . . 107.3(10) ?
F9B C7 F8B . . 108.5(10) ?
F8A C7 F10A . . 103.4(8) ?
F8A C7 F9A . . 105.1(8) ?
F10A C7 F9A . . 103.2(8) ?
F10B C7 C5 . . 112.8(9) ?
F9B C7 C5 . . 106.6(9) ?
F8A C7 C5 . . 116.6(6) ?
F8B C7 C5 . . 110.3(10) ?
F10A C7 C5 . . 112.6(6) ?
F9A C7 C5 . . 114.5(7) ?
N11 C12 C17 . . 124.4(3) ?
N11 C12 C13 . . 117.6(4) ?
C17 C12 C13 . . 118.0(4) ?
C14 C13 C12 . . 119.3(4) ?
C14 C13 C18 . . 118.9(3) ?
C12 C13 C18 . . 121.8(4) ?
C15 C14 C13 . . 121.5(4) ?
C15 C14 H14 . . 119.3 ?
C13 C14 H14 . . 119.3 ?
C16 C15 C14 . . 118.8(5) ?
C16 C15 H15 . . 120.6 ?
C14 C15 H15 . . 120.6 ?
C17 C16 C15 . . 121.6(5) ?
C17 C16 H16 . . 119.2 ?
C15 C16 H16 . . 119.2 ?
C16 C17 C12 . . 120.8(4) ?
C16 C17 H17 . . 119.6 ?
C12 C17 H17 . . 119.6 ?
N22 C18 O19 . . 116.9(4) ?
N22 C18 C13 . . 127.5(3) ?
O19 C18 C13 . . 115.5(4) ?
O19 C20 C21 . . 104.8(3) ?
O19 C20 H201 . . 110.8 ?
C21 C20 H201 . . 110.8 ?
O19 C20 H202 . . 110.8 ?
C21 C20 H202 . . 110.8 ?
H201 C20 H202 . . 108.9 ?
N22 C21 C23 . . 111.4(3) ?
N22 C21 C20 . . 103.2(4) ?
C23 C21 C20 . . 114.5(4) ?
N22 C21 H21 . . 109.2 ?
C23 C21 H21 . . 109.2 ?
C20 C21 H21 . . 109.2 ?
C24 C23 C28 . . 117.8(4) ?
C24 C23 C21 . . 122.5(4) ?
C28 C23 C21 . . 119.7(4) ?
C25 C24 C23 . . 121.6(4) ?
C25 C24 H24 . . 119.2 ?
C23 C24 H24 . . 119.2 ?
C24 C25 C26 . . 120.2(5) ?
C24 C25 H25 . . 119.9 ?
C26 C25 H25 . . 119.9 ?
C27 C26 C25 . . 119.3(4) ?
C27 C26 H26 . . 120.3 ?
C25 C26 H26 . . 120.3 ?
C26 C27 C28 . . 120.8(5) ?
C26 C27 H27 . . 119.6 ?
C28 C27 H27 . . 119.6 ?
C27 C28 C23 . . 120.2(4) ?
C27 C28 H28 . . 119.9 ?
C23 C28 H28 . . 119.9 ?

loop_
_geom_bond_atom_site_label_1
_geom_bond_atom_site_label_2
_geom_bond_site_symmetry_2
_geom_bond_distance
_geom_bond_publ_flag
F8A C7 . 1.312(9) ?
F9A C7 . 1.352(9) ?
F10A C7 . 1.349(9) ?
F8B C7 . 1.329(11) ?
F9B C7 . 1.313(11) ?
F10B C7 . 1.298(11) ?
O19 C18 . 1.360(5) ?
O19 C20 . 1.453(6) ?
N1 C2 . 1.326(5) ?
N1 C6 . 1.336(5) ?
N11 C2 . 1.379(5) ?
N11 C12 . 1.385(5) ?
N11 H11 . 0.90(6) ?
N22 C18 . 1.275(5) ?
N22 C21 . 1.472(5) ?
C2 C3 . 1.407(6) ?
C3 C4 . 1.364(6) ?
C3 H3 . 0.9300 ?
C4 C5 . 1.390(6) ?
C4 H4 . 0.9300 ?
C5 C6 . 1.364(6) ?
C5 C7 . 1.473(7) ?
C6 H6 . 0.9300 ?
C12 C17 . 1.396(6) ?
C12 C13 . 1.421(5) ?
C13 C14 . 1.389(6) ?
C13 C18 . 1.469(6) ?
C14 C15 . 1.379(7) ?
C14 H14 . 0.9300 ?
C15 C16 . 1.374(7) ?
C15 H15 . 0.9300 ?
C16 C17 . 1.371(6) ?
C16 H16 . 0.9300 ?
C17 H17 . 0.9300 ?
C20 C21 . 1.524(7) ?
C20 H201 . 0.9700 ?
C20 H202 . 0.9700 ?
C21 C23 . 1.512(6) ?
C21 H21 . 0.9800 ?
C23 C24 . 1.375(6) ?
C23 C28 . 1.386(6) ?
C24 C25 . 1.369(7) ?
C24 H24 . 0.9300 ?
C25 C26 . 1.370(7) ?
C25 H25 . 0.9300 ?
C26 C27 . 1.361(7) ?
C26 H26 . 0.9300 ?
C27 C28 . 1.383(6) ?
C27 H27 . 0.9300 ?
C28 H28 . 0.9300 ?

loop_
_geom_hbond_atom_site_label_D
_geom_hbond_atom_site_label_H
_geom_hbond_atom_site_label_A
_geom_hbond_site_symmetry_A
_geom_hbond_distance_DH
_geom_hbond_distance_HA
_geom_hbond_distance_DA
_geom_hbond_angle_DHA
_geom_hbond_publ_flag
N11 H11 N22 . 0.90(7) 1.90(7) 2.681(5) 144(6) y
C14 H14 O19 . 0.93 2.37 2.727(6) 102 y
C17 H17 N1 . 0.93 2.33 2.936(6) 123 y
C24 H24 N22 . 0.93 2.51 2.841(5) 101 y

loop_
_geom_torsion_atom_site_label_1
_geom_torsion_atom_site_label_2
_geom_torsion_atom_site_label_3
_geom_torsion_atom_site_label_4
_geom_torsion_site_symmetry_1
_geom_torsion_site_symmetry_2
_geom_torsion_site_symmetry_3
_geom_torsion_site_symmetry_4
_geom_torsion
_geom_torsion_publ_flag
C6 N1 C2 N11 . . . . 178.3(3) ?
C6 N1 C2 C3 . . . . -1.2(5) ?
C12 N11 C2 N1 . . . . 3.5(6) ?
C12 N11 C2 C3 . . . . -177.0(4) ?
N1 C2 C3 C4 . . . . 2.5(6) ?
N11 C2 C3 C4 . . . . -177.0(3) ?
C2 C3 C4 C5 . . . . -2.0(6) ?
C3 C4 C5 C6 . . . . 0.3(6) ?
C3 C4 C5 C7 . . . . 178.1(4) ?
C2 N1 C6 C5 . . . . -0.7(6) ?
C4 C5 C6 N1 . . . . 1.1(6) ?
C7 C5 C6 N1 . . . . -176.6(4) ?
C6 C5 C7 F10B . . . . 129.7(15) ?
C4 C5 C7 F10B . . . . -48.0(16) ?
C6 C5 C7 F9B . . . . -107.8(18) ?
C4 C5 C7 F9B . . . . 74.5(18) ?
C6 C5 C7 F8A . . . . -21.9(10) ?
C4 C5 C7 F8A . . . . 160.4(9) ?
C6 C5 C7 F8B . . . . 9.8(18) ?
C4 C5 C7 F8B . . . . -167.9(17) ?
C6 C5 C7 F10A . . . . 97.3(12) ?
C4 C5 C7 F10A . . . . -80.4(12) ?
C6 C5 C7 F9A . . . . -145.2(11) ?
C4 C5 C7 F9A . . . . 37.1(12) ?
C2 N11 C12 C17 . . . . 7.9(6) ?
C2 N11 C12 C13 . . . . -173.4(4) ?
N11 C12 C13 C14 . . . . -177.8(3) ?
C17 C12 C13 C14 . . . . 1.1(5) ?
N11 C12 C13 C18 . . . . 4.1(5) ?
C17 C12 C13 C18 . . . . -177.1(3) ?
C12 C13 C14 C15 . . . . -2.1(6) ?
C18 C13 C14 C15 . . . . 176.1(4) ?
C13 C14 C15 C16 . . . . 1.4(7) ?
C14 C15 C16 C17 . . . . 0.4(7) ?
C15 C16 C17 C12 . . . . -1.5(7) ?
N11 C12 C17 C16 . . . . 179.4(4) ?
C13 C12 C17 C16 . . . . 0.7(6) ?
C21 N22 C18 O19 . . . . -2.5(5) ?
C21 N22 C18 C13 . . . . 174.5(4) ?
C20 O19 C18 N22 . . . . -4.6(5) ?
C20 O19 C18 C13 . . . . 178.0(4) ?
C14 C13 C18 N22 . . . . 179.2(4) ?
C12 C13 C18 N22 . . . . -2.6(6) ?
C14 C13 C18 O19 . . . . -3.7(5) ?
C12 C13 C18 O19 . . . . 174.4(3) ?
C18 O19 C20 C21 . . . . 9.2(5) ?
C18 N22 C21 C23 . . . . -115.3(4) ?
C18 N22 C21 C20 . . . . 8.0(5) ?
O19 C20 C21 N22 . . . . -10.3(5) ?
O19 C20 C21 C23 . . . . 111.0(4) ?
N22 C21 C23 C24 . . . . 23.2(6) ?
C20 C21 C23 C24 . . . . -93.5(5) ?
N22 C21 C23 C28 . . . . -157.5(4) ?
C20 C21 C23 C28 . . . . 85.9(5) ?
C28 C23 C24 C25 . . . . 1.1(6) ?
C21 C23 C24 C25 . . . . -179.6(4) ?
C23 C24 C25 C26 . . . . -0.3(7) ?
C24 C25 C26 C27 . . . . -0.4(7) ?
C25 C26 C27 C28 . . . . 0.2(7) ?
C26 C27 C28 C23 . . . . 0.6(7) ?
C24 C23 C28 C27 . . . . -1.2(6) ?
C21 C23 C28 C27 . . . . 179.4(4) ?
